data_4084206
loop_
_publ_author_name
'Koutsantonis, George A.'
'Low, Paul J.'
'Mackenzie, Campbell F. R.'
'Skelton, Brian W.'
'Yufit, Dmitry S.'

_publ_section_title
;
 Coordinating Tectons: Bimetallic Complexes from Bipyridyl Terminated
 Group 8 Alkynyl Complexes
;
_journal_issue 18
_journal_name_full Organometallics
_journal_page_first 4911
_journal_paper_doi 10.1021/om500172r
_journal_volume 33
_journal_year 2014
_chemical_formula_moiety 'C62 H51 Cl N2 P4 Ru'
_chemical_formula_sum 'C62 H51 Cl N2 P4 Ru'
_chemical_formula_weight 1084.45
_chemical_name_systematic
;
 ?
;
_space_group_IT_number 14
_symmetry_cell_setting monoclinic
_symmetry_space_group_name_Hall '-P 2yn'
_symmetry_space_group_name_H-M 'P 1 21/n 1'
_atom_sites_solution_hydrogens geom
_atom_sites_solution_primary direct
_atom_sites_solution_secondary difmap
_audit_creation_date 2009-05-12T13:50:14-00:00
_audit_creation_method 'WinGX routine CIF_UPDATE'
_cell_angle_alpha 90
_cell_angle_beta 95.988(8)
_cell_angle_gamma 90
_cell_formula_units_Z 4
_cell_length_a 10.1542(8)
_cell_length_b 30.981(3)
_cell_length_c 17.6653(12)
_cell_measurement_reflns_used 6695
_cell_measurement_temperature 180(2)
_cell_measurement_theta_max 67.1495
_cell_measurement_theta_min 2.5089
_cell_volume 5527.0(8)
_computing_cell_refinement
;
        CrysAlis RED, Oxford Diffraction Ltd.,
        Version 1.171.32.29 (release 10-06-2008 CrysAlis171 .NET)
        (compiled Jun 10 2008,16:49:55)
;
_computing_data_collection
;
        CrysAlis CCD, Oxford Diffraction Ltd.,
        Version 1.171.32.29 (release 10-06-2008 CrysAlis171 .NET)
        (compiled Jun 10 2008,16:49:55)
;
_computing_data_reduction
;
        CrysAlis RED, Oxford Diffraction Ltd.,
        Version 1.171.32.29 (release 10-06-2008 CrysAlis171 .NET)
        (compiled Jun 10 2008,16:49:55)
;
_computing_molecular_graphics 'OrtepII (Johnson, C. K. (1976)'
_computing_publication_material 'WinGX Farrugia, L. J. (1999)'
_computing_structure_refinement 'SHELXL-97 (Sheldrick, 2008)'
_diffrn_ambient_temperature 180(2)
_diffrn_detector_area_resol_mean 10.4738
_diffrn_measured_fraction_theta_full 0.986
_diffrn_measured_fraction_theta_max 0.986
_diffrn_measurement_device_type 'Oxford Diffraction Gemini diffractometer'
_diffrn_measurement_method '\w scans'
_diffrn_radiation_monochromator graphite
_diffrn_radiation_type CuK\a
_diffrn_radiation_wavelength 1.54178
_diffrn_reflns_av_R_equivalents 0.121
_diffrn_reflns_av_unetI/netI 0.079
_diffrn_reflns_limit_h_max 12
_diffrn_reflns_limit_h_min -12
_diffrn_reflns_limit_k_max 37
_diffrn_reflns_limit_k_min -36
_diffrn_reflns_limit_l_max 19
_diffrn_reflns_limit_l_min -21
_diffrn_reflns_number 68713
_diffrn_reflns_theta_full 67.61
_diffrn_reflns_theta_max 67.61
_diffrn_reflns_theta_min 2.85
_exptl_absorpt_coefficient_mu 4.141
_exptl_absorpt_correction_T_max 0.978
_exptl_absorpt_correction_T_min 0.523
_exptl_absorpt_correction_type analytical
_exptl_absorpt_process_details
;
CrysAlis RED, Oxford Diffraction Ltd.,
Version 1.171.32.29 (release 10-06-2008 CrysAlis171 .NET)
(compiled Jun 10 2008,16:49:55)
Analytical numeric absorption correction using a multifaceted crystal
    model based on expressions derived by R.C. Clark & J.S. Reid.
(Clark, R. C. & Reid, J. S. (1995). Acta Cryst. A51, 887-897)
;
_exptl_crystal_colour yellow
_exptl_crystal_density_diffrn 1.303
_exptl_crystal_density_method 'not measured'
_exptl_crystal_description plate
_exptl_crystal_F_000 2232
_exptl_crystal_size_max 0.28
_exptl_crystal_size_mid 0.13
_exptl_crystal_size_min 0.01
_refine_diff_density_max 1.197
_refine_diff_density_min -0.515
_refine_diff_density_rms 0.084
_refine_ls_extinction_method none
_refine_ls_goodness_of_fit_ref 1.03
_refine_ls_hydrogen_treatment constr
_refine_ls_matrix_type full
_refine_ls_number_parameters 616
_refine_ls_number_reflns 9855
_refine_ls_number_restraints 12
_refine_ls_restrained_S_all 1.03
_refine_ls_R_factor_all 0.0972
_refine_ls_R_factor_gt 0.0582
_refine_ls_shift/su_max 0.001
_refine_ls_shift/su_mean 0
_refine_ls_structure_factor_coef Fsqd
_refine_ls_weighting_details 'calc w=1/[\s^2^(Fo^2^)+(0.0724P)^2^] where P=(Fo^2^+2Fc^2^)/3'
_refine_ls_weighting_scheme calc
_refine_ls_wR_factor_gt 0.1314
_refine_ls_wR_factor_ref 0.1454
_reflns_number_gt 6519
_reflns_number_total 9855
_reflns_threshold_expression I>2\s(I)
_cod_data_source_file om500172r_si_001.cif
_cod_data_source_block gk248a
_cod_original_cell_volume 5526.9(8)
_cod_original_sg_symbol_Hall -P_2yn
_cod_database_code 4084206

loop_
_symmetry_equiv_pos_as_xyz
'x, y, z'
'-x+1/2, y+1/2, -z+1/2'
'-x, -y, -z'
'x-1/2, -y-1/2, z-1/2'

loop_
_atom_site_label
_atom_site_type_symbol
_atom_site_fract_x
_atom_site_fract_y
_atom_site_fract_z
_atom_site_U_iso_or_equiv
_atom_site_adp_type
_atom_site_occupancy
_atom_site_symmetry_multiplicity
_atom_site_calc_flag
_atom_site_refinement_flags
_atom_site_disorder_assembly
_atom_site_disorder_group
Ru1 Ru 0.19408(4) 0.180124(13) 0.36370(2) 0.03463(12) Uani 1 1 d . . .
Cl1 Cl 0.20635(15) 0.22852(5) 0.25503(7) 0.0516(4) Uani 1 1 d . . .
P1 P 0.41236(13) 0.20365(5) 0.40145(7) 0.0384(3) Uani 1 1 d . . .
C111 C 0.5090(5) 0.18440(19) 0.4883(3) 0.0439(13) Uani 1 1 d . . .
C112 C 0.5203(6) 0.2102(2) 0.5532(3) 0.0503(15) Uani 1 1 d . . .
H112 H 0.4827 0.2383 0.551 0.06 Uiso 1 1 calc R . .
C113 C 0.5857(7) 0.1954(3) 0.6214(3) 0.067(2) Uani 1 1 d . . .
H113 H 0.5921 0.2132 0.6654 0.08 Uiso 1 1 calc R . .
C114 C 0.6410(8) 0.1549(3) 0.6247(4) 0.070(2) Uani 1 1 d . . .
H114 H 0.6851 0.1446 0.6712 0.084 Uiso 1 1 calc R . .
C115 C 0.6328(8) 0.1297(2) 0.5612(4) 0.0681(19) Uani 1 1 d . . .
H115 H 0.6738 0.1021 0.5635 0.082 Uiso 1 1 calc R . .
C116 C 0.5655(6) 0.1436(2) 0.4935(3) 0.0521(15) Uani 1 1 d . . .
H116 H 0.558 0.1252 0.4503 0.063 Uiso 1 1 calc R . .
C121 C 0.4672(6) 0.25939(19) 0.3952(3) 0.0432(13) Uani 1 1 d . . .
C122 C 0.6006(6) 0.2707(2) 0.4006(3) 0.0471(14) Uani 1 1 d . . .
H122 H 0.6663 0.249 0.4095 0.057 Uiso 1 1 calc R . .
C123 C 0.6385(6) 0.3129(2) 0.3931(3) 0.0516(15) Uani 1 1 d . . .
H123 H 0.7298 0.3201 0.3965 0.062 Uiso 1 1 calc R . .
C124 C 0.5437(7) 0.3450(2) 0.3808(3) 0.0604(17) Uani 1 1 d . . .
H124 H 0.5697 0.3742 0.3755 0.072 Uiso 1 1 calc R . .
C125 C 0.4122(7) 0.3343(2) 0.3763(4) 0.0591(16) Uani 1 1 d . . .
H125 H 0.3471 0.3563 0.3687 0.071 Uiso 1 1 calc R . .
C126 C 0.3728(6) 0.2914(2) 0.3828(3) 0.0515(15) Uani 1 1 d . . .
H126 H 0.2813 0.2843 0.3787 0.062 Uiso 1 1 calc R . .
C10 C 0.4825(5) 0.17319(17) 0.3250(3) 0.0406(12) Uani 1 1 d . . .
H10A H 0.5656 0.1581 0.3433 0.049 Uiso 1 1 calc R . .
H10B H 0.4962 0.1915 0.2806 0.049 Uiso 1 1 calc R . .
P2 P 0.34088(14) 0.13578(5) 0.30570(7) 0.0376(3) Uani 1 1 d . . .
C211 C 0.3958(6) 0.08411(19) 0.3449(3) 0.0431(13) Uani 1 1 d . . .
C212 C 0.3136(7) 0.0607(2) 0.3877(4) 0.0551(15) Uani 1 1 d . . .
H212 H 0.231 0.0725 0.398 0.066 Uiso 1 1 calc R . .
C213 C 0.3510(9) 0.0204(3) 0.4155(5) 0.091(3) Uani 1 1 d . . .
H213 H 0.2959 0.0049 0.4463 0.109 Uiso 1 1 calc R . .
C214 C 0.4684(10) 0.0028(3) 0.3983(5) 0.096(3) Uani 1 1 d . . .
H214 H 0.4925 -0.0255 0.4155 0.115 Uiso 1 1 calc R . .
C215 C 0.5522(8) 0.0258(2) 0.3559(5) 0.073(2) Uani 1 1 d . . .
H215 H 0.6346 0.0137 0.3459 0.088 Uiso 1 1 calc R . .
C216 C 0.5165(6) 0.0659(2) 0.3285(4) 0.0547(15) Uani 1 1 d . . .
H216 H 0.5731 0.0813 0.2986 0.066 Uiso 1 1 calc R . .
C221 C 0.3237(6) 0.12362(19) 0.2038(3) 0.0443(13) Uani 1 1 d . . .
C222 C 0.3463(6) 0.1546(2) 0.1493(3) 0.0487(14) Uani 1 1 d . . .
H222 H 0.3784 0.1823 0.1651 0.058 Uiso 1 1 calc R . .
C223 C 0.3224(7) 0.1454(2) 0.0729(3) 0.0623(18) Uani 1 1 d . . .
H223 H 0.3372 0.1669 0.0364 0.075 Uiso 1 1 calc R . .
C224 C 0.2775(9) 0.1055(3) 0.0490(4) 0.079(2) Uani 1 1 d . . .
H224 H 0.2618 0.0993 -0.0039 0.094 Uiso 1 1 calc R . .
C225 C 0.2553(9) 0.0744(3) 0.1019(4) 0.082(2) Uani 1 1 d . . .
H225 H 0.2236 0.0468 0.0853 0.098 Uiso 1 1 calc R . .
C226 C 0.2789(7) 0.0830(2) 0.1793(4) 0.0622(18) Uani 1 1 d . . .
H226 H 0.2645 0.0612 0.2153 0.075 Uiso 1 1 calc R . .
P3 P -0.01364(13) 0.15250(5) 0.32506(7) 0.0378(3) Uani 1 1 d . . .
C311 C -0.0554(6) 0.0986(2) 0.3551(3) 0.0482(14) Uani 1 1 d . . .
C312 C -0.0902(7) 0.0896(2) 0.4267(4) 0.0636(18) Uani 1 1 d . . .
H312 H -0.1043 0.1125 0.4607 0.076 Uiso 1 1 calc R . .
C313 C -0.1045(8) 0.0470(3) 0.4490(4) 0.081(2) Uani 1 1 d . . .
H313 H -0.1297 0.0407 0.4981 0.098 Uiso 1 1 calc R . .
C314 C -0.0820(9) 0.0133(3) 0.3993(7) 0.096(3) Uani 1 1 d . . .
H314 H -0.0939 -0.0159 0.4139 0.115 Uiso 1 1 calc R . .
C315 C -0.0429(9) 0.0228(3) 0.3301(6) 0.088(3) Uani 1 1 d . . .
H315 H -0.023 0 0.2971 0.106 Uiso 1 1 calc R . .
C316 C -0.0315(7) 0.0645(2) 0.3070(4) 0.0643(18) Uani 1 1 d . . .
H316 H -0.007 0.0704 0.2575 0.077 Uiso 1 1 calc R . .
C321 C -0.0894(6) 0.15283(19) 0.2275(3) 0.0458(13) Uani 1 1 d . . .
C322 C -0.2253(6) 0.1445(2) 0.2092(3) 0.0590(17) Uani 1 1 d . . .
H322 H -0.2802 0.1405 0.249 0.071 Uiso 1 1 calc R . .
C323 C -0.2800(7) 0.1421(3) 0.1350(4) 0.075(2) Uani 1 1 d . . .
H323 H -0.3721 0.1368 0.1239 0.09 Uiso 1 1 calc R . .
C324 C -0.2028(7) 0.1472(3) 0.0771(4) 0.073(2) Uani 1 1 d . . .
H324 H -0.2409 0.1448 0.0258 0.087 Uiso 1 1 calc R . .
C325 C -0.0679(7) 0.1560(3) 0.0928(3) 0.071(2) Uani 1 1 d . . .
H325 H -0.0143 0.1605 0.0525 0.085 Uiso 1 1 calc R . .
C326 C -0.0133(6) 0.1582(2) 0.1675(3) 0.0576(16) Uani 1 1 d . . .
H326 H 0.079 0.1634 0.1781 0.069 Uiso 1 1 calc R . .
C20 C -0.1071(6) 0.19094(18) 0.3795(3) 0.0453(13) Uani 1 1 d . . .
H20A H -0.1728 0.2079 0.3464 0.054 Uiso 1 1 calc R . .
H20B H -0.1506 0.1767 0.4204 0.054 Uiso 1 1 calc R . .
P4 P 0.03838(13) 0.22351(4) 0.41669(7) 0.0363(3) Uani 1 1 d . . .
C411 C 0.0380(6) 0.22729(18) 0.5192(3) 0.0420(13) Uani 1 1 d . . .
C412 C -0.0754(7) 0.2250(2) 0.5563(3) 0.0555(16) Uani 1 1 d . . .
H412 H -0.1591 0.2213 0.5276 0.067 Uiso 1 1 calc R . .
C413 C -0.0676(8) 0.2281(2) 0.6352(4) 0.0639(18) Uani 1 1 d . . .
H413 H -0.1457 0.2272 0.6604 0.077 Uiso 1 1 calc R . .
C414 C 0.0523(9) 0.2324(2) 0.6755(4) 0.071(2) Uani 1 1 d . . .
H414 H 0.0581 0.2332 0.7295 0.085 Uiso 1 1 calc R . .
C415 C 0.1656(8) 0.2357(3) 0.6400(4) 0.071(2) Uani 1 1 d . . .
H415 H 0.2486 0.2398 0.6693 0.085 Uiso 1 1 calc R . .
C416 C 0.1592(7) 0.2329(2) 0.5612(3) 0.0554(16) Uani 1 1 d . . .
H416 H 0.2376 0.2348 0.5365 0.066 Uiso 1 1 calc R . .
C421 C 0.0000(5) 0.27851(18) 0.3842(3) 0.0394(12) Uani 1 1 d . . .
C422 C -0.0509(6) 0.2861(2) 0.3093(3) 0.0505(14) Uani 1 1 d . . .
H422 H -0.0722 0.2624 0.276 0.061 Uiso 1 1 calc R . .
C423 C -0.0708(7) 0.3279(2) 0.2827(3) 0.0595(18) Uani 1 1 d . . .
H423 H -0.1069 0.3327 0.2316 0.071 Uiso 1 1 calc R . .
C424 C -0.0384(7) 0.3628(2) 0.3302(4) 0.0592(17) Uani 1 1 d . . .
H424 H -0.0503 0.3915 0.3119 0.071 Uiso 1 1 calc R . .
C425 C 0.0114(6) 0.3550(2) 0.4047(4) 0.0577(16) Uani 1 1 d . . .
H425 H 0.0331 0.3787 0.4378 0.069 Uiso 1 1 calc R . .
C426 C 0.0303(6) 0.31360(19) 0.4318(3) 0.0464(13) Uani 1 1 d . . .
H426 H 0.0642 0.309 0.4833 0.056 Uiso 1 1 calc R . .
C1 C 0.1941(5) 0.14665(18) 0.4591(3) 0.0392(12) Uani 1 1 d . . .
C2 C 0.1911(6) 0.13009(19) 0.5220(3) 0.0452(13) Uani 1 1 d . . .
N11 N 0.3140(6) 0.06858(18) 0.6948(3) 0.0648(15) Uani 1 1 d . . .
C12 C 0.2056(9) 0.0691(2) 0.7331(3) 0.0632(19) Uani 1 1 d . . .
C13 C 0.0936(8) 0.0913(2) 0.7084(3) 0.0622(18) Uani 1 1 d . . .
H13 H 0.0217 0.0924 0.7387 0.075 Uiso 1 1 calc R . .
C14 C 0.0853(7) 0.1123(2) 0.6383(3) 0.0581(16) Uani 1 1 d . . .
H14 H 0.0071 0.1276 0.6203 0.07 Uiso 1 1 calc R A .
C15 C 0.1913(6) 0.11091(19) 0.5949(3) 0.0481(14) Uani 1 1 d . . .
C16 C 0.3029(6) 0.08936(16) 0.6273(3) 0.0586(16) Uani 1 1 d . . .
H16 H 0.3782 0.0892 0.5995 0.07 Uiso 1 1 calc R A .
N21 N 0.0856(6) 0.04346(16) 0.8409(3) 0.073(4) Uiso 0.5 1 d PRD A 1
C22 C 0.1983(6) 0.04411(16) 0.8026(3) 0.047(3) Uiso 0.5 1 d PRD A 1
C23 C 0.3051(6) 0.01757(16) 0.8264(3) 0.061(4) Uiso 0.5 1 d PRD A 1
H23 H 0.3824 0.0195 0.8006 0.074 Uiso 0.5 1 d PR B 1
C24 C 0.3042(18) -0.0118(5) 0.8862(8) 0.094(6) Uiso 0.5 1 d PD A 1
H24 H 0.3743 -0.0316 0.8996 0.112 Uiso 0.5 1 calc PR A 1
C25 C 0.1916(15) -0.0095(6) 0.9243(10) 0.080(5) Uiso 0.5 1 d PD A 1
H25 H 0.1909 -0.0257 0.97 0.096 Uiso 0.5 1 calc PR A 1
C26 C 0.0796(18) 0.0148(5) 0.9001(8) 0.087(5) Uiso 0.5 1 d PD A 1
H26 H 0.0005 0.0117 0.924 0.104 Uiso 0.5 1 calc PR A 1
N21' N 0.1379(13) 0.0424(3) 0.8457(6) 0.059(3) Uiso 0.5 1 d PD A 2
C22' C 0.2457(13) 0.0411(4) 0.8043(7) 0.060(4) Uiso 0.5 1 d PD A 2
C23' C 0.3617(16) 0.0176(5) 0.8233(8) 0.078(4) Uiso 0.5 1 d PD A 2
H23' H 0.4328 0.0175 0.7923 0.094 Uiso 0.5 1 calc PR A 2
C24' C 0.3658(18) -0.0059(6) 0.8909(8) 0.085(5) Uiso 0.5 1 d PD A 2
H24' H 0.444 -0.0211 0.9093 0.102 Uiso 0.5 1 calc PR A 2
C25' C 0.2561(15) -0.0072(6) 0.9315(10) 0.086(5) Uiso 0.5 1 d PD A 2
H25' H 0.2573 -0.0257 0.9744 0.103 Uiso 0.5 1 calc PR A 2
C26' C 0.1446(15) 0.0178(4) 0.9111(7) 0.062(4) Uiso 0.5 1 d PD A 2
H26' H 0.0733 0.0179 0.9419 0.074 Uiso 0.5 1 calc PR A 2

loop_
_atom_site_aniso_label
_atom_site_aniso_U_11
_atom_site_aniso_U_22
_atom_site_aniso_U_33
_atom_site_aniso_U_23
_atom_site_aniso_U_13
_atom_site_aniso_U_12
Ru1 .0325(2) .0456(2) .02707(18) 0.00072(17) 0.00908(13) -0.00033(18)
Cl1 0.0561(9) 0.0619(9) 0.0397(7) 0.0128(6) 0.0181(6) 0.0071(7)
P1 0.0342(7) 0.0482(8) 0.0343(6) -0.0033(6) 0.0108(5) -0.0026(6)
C111 0.040(3) 0.057(4) 0.035(3) -0.002(3) 0.008(2) -0.009(3)
C112 0.053(4) 0.063(4) 0.037(3) -0.009(3) 0.013(3) -0.014(3)
C113 0.064(4) 0.103(6) 0.034(3) -0.008(3) 0.008(3) -0.025(4)
C114 0.071(5) 0.093(6) 0.043(4) 0.010(4) -0.007(3) -0.022(4)
C115 0.072(5) 0.072(5) 0.057(4) 0.010(3) -0.006(3) -0.004(4)
C116 0.054(4) 0.059(4) 0.042(3) 0.001(3) -0.003(3) -0.003(3)
C121 0.044(3) 0.053(3) 0.034(3) -0.001(2) 0.012(2) -0.005(3)
C122 0.040(3) 0.065(4) 0.037(3) -0.008(3) 0.009(2) 0.000(3)
C123 0.043(3) 0.069(4) 0.045(3) 0.001(3) 0.011(3) -0.017(3)
C124 0.072(5) 0.063(4) 0.047(3) 0.004(3) 0.012(3) -0.016(4)
C125 0.064(4) 0.057(4) 0.056(4) 0.001(3) 0.004(3) 0.001(3)
C126 0.043(3) 0.058(4) 0.054(3) 0.001(3) 0.006(3) -0.001(3)
C10 0.040(3) 0.047(3) 0.037(3) -0.002(2) 0.012(2) 0.000(2)
P2 0.0366(7) 0.0476(8) 0.0298(6) -0.0009(5) 0.0095(5) 0.0004(6)
C211 0.043(3) 0.052(3) 0.034(3) -0.005(2) 0.002(2) 0.004(3)
C212 0.056(4) 0.054(4) 0.058(4) 0.003(3) 0.016(3) 0.001(3)
C213 0.098(7) 0.067(5) 0.115(7) 0.028(5) 0.047(6) 0.013(5)
C214 0.112(8) 0.068(5) 0.114(7) 0.035(5) 0.036(6) 0.034(5)
C215 0.068(5) 0.066(5) 0.087(5) -0.002(4) 0.014(4) 0.020(4)
C216 0.048(4) 0.054(4) 0.064(4) -0.004(3) 0.011(3) 0.006(3)
C221 0.043(3) 0.055(4) 0.036(3) 0.000(2) 0.009(2) 0.005(3)
C222 0.048(3) 0.066(4) 0.033(3) -0.001(3) 0.011(2) -0.001(3)
C223 0.068(4) 0.085(5) 0.035(3) 0.004(3) 0.011(3) -0.007(4)
C224 0.099(6) 0.102(6) 0.033(3) -0.009(4) 0.002(3) -0.007(5)
C225 0.105(7) 0.095(6) 0.044(4) -0.019(4) 0.004(4) -0.020(5)
C226 0.075(5) 0.069(4) 0.042(3) -0.007(3) 0.006(3) -0.010(4)
P3 0.0356(7) 0.0487(8) 0.0301(6) -0.0003(5) 0.0076(5) -0.0010(6)
C311 0.041(3) 0.059(4) 0.044(3) -0.001(3) 0.000(2) -0.007(3)
C312 0.059(4) 0.076(5) 0.054(4) 0.010(3) 0.000(3) -0.017(4)
C313 0.080(6) 0.097(6) 0.063(4) 0.030(4) -0.005(4) -0.028(5)
C314 0.087(6) 0.048(5) 0.143(9) 0.023(5) -0.032(6) -0.021(4)
C315 0.078(6) 0.061(5) 0.118(7) -0.007(5) -0.023(5) -0.003(4)
C316 0.067(5) 0.051(4) 0.074(4) -0.006(3) 0.000(4) -0.004(3)
C321 0.043(3) 0.057(4) 0.038(3) -0.004(2) 0.004(2) 0.004(3)
C322 0.038(3) 0.095(5) 0.044(3) 0.000(3) 0.004(3) 0.005(3)
C323 0.042(4) 0.123(7) 0.057(4) -0.019(4) -0.010(3) 0.007(4)
C324 0.058(4) 0.120(7) 0.039(3) -0.003(4) -0.002(3) 0.015(4)
C325 0.058(4) 0.120(6) 0.034(3) 0.007(3) 0.005(3) 0.009(4)
C326 0.037(3) 0.093(5) 0.043(3) 0.004(3) 0.004(3) 0.002(3)
C20 0.042(3) 0.051(3) 0.044(3) -0.004(2) 0.011(2) -0.004(3)
P4 0.0337(7) 0.0472(8) 0.0294(6) 0.0003(5) 0.0099(5) 0.0011(6)
C411 0.042(3) 0.051(3) 0.034(3) 0.002(2) 0.011(2) 0.006(3)
C412 0.053(4) 0.074(4) 0.043(3) -0.005(3) 0.024(3) 0.005(3)
C413 0.075(5) 0.074(5) 0.047(4) -0.006(3) 0.029(4) 0.000(4)
C414 0.111(7) 0.071(5) 0.035(3) -0.003(3) 0.021(4) 0.022(4)
C415 0.076(5) 0.093(5) 0.041(3) -0.012(3) -0.006(3) 0.019(4)
C416 0.053(4) 0.072(4) 0.043(3) -0.004(3) 0.011(3) 0.011(3)
C421 0.033(3) 0.054(3) 0.032(3) 0.004(2) 0.009(2) 0.000(2)
C422 0.048(4) 0.065(4) 0.040(3) 0.002(3) 0.010(3) 0.008(3)
C423 0.062(4) 0.076(5) 0.042(3) 0.013(3) 0.012(3) 0.020(3)
C424 0.057(4) 0.057(4) 0.064(4) 0.012(3) 0.013(3) 0.004(3)
C425 0.052(4) 0.054(4) 0.067(4) -0.003(3) 0.004(3) -0.004(3)
C426 0.045(3) 0.053(4) 0.041(3) 0.002(3) 0.004(2) 0.000(3)
C1 0.032(3) 0.049(3) 0.038(3) -0.008(2) 0.007(2) -0.005(2)
C2 0.052(4) 0.051(3) 0.033(3) 0.004(2) 0.010(2) -0.003(3)
N11 0.083(4) 0.066(4) 0.044(3) 0.009(3) -0.004(3) 0.001(3)
C12 0.107(6) 0.047(4) 0.036(3) -0.001(3) 0.009(4) -0.016(4)
C13 0.089(5) 0.062(4) 0.038(3) 0.005(3) 0.020(3) 0.004(4)
C14 0.070(4) 0.062(4) 0.044(3) 0.002(3) 0.014(3) 0.006(3)
C15 0.064(4) 0.048(3) 0.032(3) 0.003(2) 0.007(3) -0.002(3)
C16 0.073(4) 0.064(4) 0.039(3) 0.010(3) 0.006(3) 0.005(4)

loop_
_atom_type_symbol
_atom_type_description
_atom_type_scat_dispersion_real
_atom_type_scat_dispersion_imag
_atom_type_scat_source
C C 0.0181 0.0091 'International Tables Vol C Tables 4.2.6.8 and 6.1.1.4'
H H 0 0 'International Tables Vol C Tables 4.2.6.8 and 6.1.1.4'
N N 0.0311 0.018 'International Tables Vol C Tables 4.2.6.8 and 6.1.1.4'
P P 0.2955 0.4335 'International Tables Vol C Tables 4.2.6.8 and 6.1.1.4'
Cl Cl 0.3639 0.7018 'International Tables Vol C Tables 4.2.6.8 and 6.1.1.4'
Ru Ru 0.0552 3.296 'International Tables Vol C Tables 4.2.6.8 and 6.1.1.4'

loop_
_geom_angle_atom_site_label_1
_geom_angle_atom_site_label_2
_geom_angle_atom_site_label_3
_geom_angle
C1 Ru1 P3 88.65(16)
C1 Ru1 P2 96.99(15)
P3 Ru1 P2 104.86(5)
C1 Ru1 P4 84.29(15)
P3 Ru1 P4 72.40(5)
P2 Ru1 P4 176.98(5)
C1 Ru1 P1 90.26(16)
P3 Ru1 P1 176.07(5)
P2 Ru1 P1 71.52(5)
P4 Ru1 P1 111.26(5)
C1 Ru1 Cl1 173.16(16)
P3 Ru1 Cl1 96.58(5)
P2 Ru1 Cl1 85.95(5)
P4 Ru1 Cl1 93.07(5)
P1 Ru1 Cl1 84.81(5)
C121 P1 C111 102.6(3)
C121 P1 C10 107.2(2)
C111 P1 C10 103.4(3)
C121 P1 Ru1 124.0(2)
C111 P1 Ru1 122.74(18)
C10 P1 Ru1 93.31(18)
C116 C111 C112 118.0(5)
C116 C111 P1 122.3(4)
C112 C111 P1 119.6(5)
C113 C112 C111 121.0(6)
C113 C112 H112 119.5
C111 C112 H112 119.5
C114 C113 C112 119.7(6)
C114 C113 H113 120.2
C112 C113 H113 120.2
C115 C114 C113 120.0(7)
C115 C114 H114 120
C113 C114 H114 120
C114 C115 C116 120.9(7)
C114 C115 H115 119.5
C116 C115 H115 119.5
C115 C116 C111 120.4(6)
C115 C116 H116 119.8
C111 C116 H116 119.8
C126 C121 C122 118.9(6)
C126 C121 P1 118.6(5)
C122 C121 P1 122.4(5)
C123 C122 C121 120.9(6)
C123 C122 H122 119.5
C121 C122 H122 119.5
C122 C123 C124 120.1(6)
C122 C123 H123 119.9
C124 C123 H123 119.9
C125 C124 C123 119.4(6)
C125 C124 H124 120.3
C123 C124 H124 120.3
C124 C125 C126 120.8(7)
C124 C125 H125 119.6
C126 C125 H125 119.6
C121 C126 C125 119.8(6)
C121 C126 H126 120.1
C125 C126 H126 120.1
P1 C10 P2 95.9(2)
P1 C10 H10A 112.6
P2 C10 H10A 112.6
P1 C10 H10B 112.6
P2 C10 H10B 112.6
H10A C10 H10B 110.1
C211 P2 C221 100.8(3)
C211 P2 C10 106.3(3)
C221 P2 C10 107.6(2)
C211 P2 Ru1 122.49(18)
C221 P2 Ru1 123.49(19)
C10 P2 Ru1 93.99(17)
C212 C211 C216 119.3(6)
C212 C211 P2 119.4(5)
C216 C211 P2 121.2(5)
C213 C212 C211 120.5(6)
C213 C212 H212 119.8
C211 C212 H212 119.8
C214 C213 C212 119.6(7)
C214 C213 H213 120.2
C212 C213 H213 120.2
C213 C214 C215 120.6(7)
C213 C214 H214 119.7
C215 C214 H214 119.7
C216 C215 C214 120.2(7)
C216 C215 H215 119.9
C214 C215 H215 119.9
C215 C216 C211 119.8(6)
C215 C216 H216 120.1
C211 C216 H216 120.1
C226 C221 C222 118.6(5)
C226 C221 P2 119.2(4)
C222 C221 P2 122.1(5)
C223 C222 C221 120.7(6)
C223 C222 H222 119.6
C221 C222 H222 119.6
C224 C223 C222 120.5(6)
C224 C223 H223 119.7
C222 C223 H223 119.7
C223 C224 C225 119.7(6)
C223 C224 H224 120.2
C225 C224 H224 120.2
C224 C225 C226 120.7(7)
C224 C225 H225 119.6
C226 C225 H225 119.6
C225 C226 C221 119.8(7)
C225 C226 H226 120.1
C221 C226 H226 120.1
C321 P3 C311 101.2(3)
C321 P3 C20 107.5(3)
C311 P3 C20 106.9(3)
C321 P3 Ru1 124.2(2)
C311 P3 Ru1 119.2(2)
C20 P3 Ru1 96.30(19)
C312 C311 C316 119.1(6)
C312 C311 P3 123.0(5)
C316 C311 P3 117.2(5)
C311 C312 C313 119.8(7)
C311 C312 H312 120.1
C313 C312 H312 120.1
C312 C313 C314 120.2(7)
C312 C313 H313 119.9
C314 C313 H313 119.9
C315 C314 C313 119.0(7)
C315 C314 H314 120.5
C313 C314 H314 120.5
C314 C315 C316 121.2(9)
C314 C315 H315 119.4
C316 C315 H315 119.4
C315 C316 C311 120.6(8)
C315 C316 H316 119.7
C311 C316 H316 119.7
C326 C321 C322 117.2(5)
C326 C321 P3 120.9(5)
C322 C321 P3 121.8(4)
C323 C322 C321 121.3(6)
C323 C322 H322 119.4
C321 C322 H322 119.4
C324 C323 C322 120.3(7)
C324 C323 H323 119.8
C322 C323 H323 119.8
C323 C324 C325 120.2(6)
C323 C324 H324 119.9
C325 C324 H324 119.9
C326 C325 C324 119.2(6)
C326 C325 H325 120.4
C324 C325 H325 120.4
C325 C326 C321 121.8(6)
C325 C326 H326 119.1
C321 C326 H326 119.1
P4 C20 P3 95.8(3)
P4 C20 H20A 112.6
P3 C20 H20A 112.6
P4 C20 H20B 112.6
P3 C20 H20B 112.6
H20A C20 H20B 110.1
C411 P4 C421 103.4(2)
C411 P4 C20 107.7(3)
C421 P4 C20 105.1(3)
C411 P4 Ru1 120.47(19)
C421 P4 Ru1 122.68(16)
C20 P4 Ru1 95.29(18)
C416 C411 C412 119.3(5)
C416 C411 P4 116.8(4)
C412 C411 P4 123.9(5)
C411 C412 C413 120.5(7)
C411 C412 H412 119.8
C413 C412 H412 119.8
C414 C413 C412 119.3(6)
C414 C413 H413 120.3
C412 C413 H413 120.3
C413 C414 C415 121.3(6)
C413 C414 H414 119.4
C415 C414 H414 119.4
C414 C415 C416 120.0(7)
C414 C415 H415 120
C416 C415 H415 120
C411 C416 C415 119.6(6)
C411 C416 H416 120.2
C415 C416 H416 120.2
C422 C421 C426 118.8(5)
C422 C421 P4 120.2(4)
C426 C421 P4 120.9(4)
C423 C422 C421 120.4(6)
C423 C422 H422 119.8
C421 C422 H422 119.8
C424 C423 C422 120.4(6)
C424 C423 H423 119.8
C422 C423 H423 119.8
C425 C424 C423 118.8(6)
C425 C424 H424 120.6
C423 C424 H424 120.6
C426 C425 C424 121.2(6)
C426 C425 H425 119.4
C424 C425 H425 119.4
C425 C426 C421 120.3(5)
C425 C426 H426 119.8
C421 C426 H426 119.8
C2 C1 Ru1 173.0(5)
C1 C2 C15 178.5(7)
C16 N11 C12 116.1(6)
N11 C12 C13 122.8(6)
N11 C12 C22 122.0(7)
C13 C12 C22 115.1(6)
N11 C12 C22' 104.0(7)
C13 C12 C22' 133.2(7)
C12 C13 C14 119.5(6)
C12 C13 H13 120.3
C14 C13 H13 120.3
C15 C14 C13 119.9(7)
C15 C14 H14 120.1
C13 C14 H14 120.1
C16 C15 C14 115.8(5)
C16 C15 C2 120.0(5)
C14 C15 C2 124.1(6)
N11 C16 C15 125.7(6)
N11 C16 H16 117.1
C15 C16 H16 117.1
C26 N21 C22 118.9(8)
C23 C22 N21 120
C23 C22 C12 117.5(4)
N21 C22 C12 122.3(4)
C22 C23 C24 123.3(8)
C22 C23 H23 118.4
C24 C23 H23 118.4
C25 C24 C23 113.9(13)
C25 C24 H24 123.1
C23 C24 H24 123.1
C24 C25 C26 124.5(16)
C24 C25 H25 117.7
C26 C25 H25 117.7
N21 C26 C25 118.8(14)
N21 C26 H26 120.6
C25 C26 H26 120.6
C22' N21' C26' 117.1(12)
N21' C22' C23' 125.9(13)
N21' C22' C12 105.0(9)
C23' C22' C12 129.1(10)
C22' C23' C24' 115.2(15)
C22' C23' H23' 122.4
C24' C23' H23' 122.4
C25' C24' C23' 120.2(16)
C25' C24' H24' 119.9
C23' C24' H24' 119.9
C24' C25' C26' 121.9(16)
C24' C25' H25' 119.1
C26' C25' H25' 119.1
N21' C26' C25' 119.5(14)
N21' C26' H26' 120.2
C25' C26' H26' 120.2

loop_
_geom_bond_atom_site_label_1
_geom_bond_atom_site_label_2
_geom_bond_distance
Ru1 C1 1.979(5)
Ru1 P3 2.3123(14)
Ru1 P2 2.3405(13)
Ru1 P4 2.3434(13)
Ru1 P1 2.3622(14)
Ru1 Cl1 2.4491(13)
P1 C121 1.822(6)
P1 C111 1.832(6)
P1 C10 1.850(5)
C111 C116 1.387(9)
C111 C112 1.393(8)
C112 C113 1.391(9)
C112 H112 0.95
C113 C114 1.371(11)
C113 H113 0.95
C114 C115 1.364(10)
C114 H114 0.95
C115 C116 1.383(9)
C115 H115 0.95
C116 H116 0.95
C121 C126 1.382(8)
C121 C122 1.393(8)
C122 C123 1.371(9)
C122 H122 0.95
C123 C124 1.386(10)
C123 H123 0.95
C124 C125 1.370(10)
C124 H124 0.95
C125 C126 1.395(9)
C125 H125 0.95
C126 H126 0.95
C10 P2 1.850(6)
C10 H10A 0.99
C10 H10B 0.99
P2 C211 1.809(6)
P2 C221 1.829(5)
C211 C212 1.388(8)
C211 C216 1.406(8)
C212 C213 1.381(10)
C212 H212 0.95
C213 C214 1.374(12)
C213 H213 0.95
C214 C215 1.388(11)
C214 H214 0.95
C215 C216 1.367(9)
C215 H215 0.95
C216 H216 0.95
C221 C226 1.393(9)
C221 C222 1.395(8)
C222 C223 1.377(8)
C222 H222 0.95
C223 C224 1.368(10)
C223 H223 0.95
C224 C225 1.378(11)
C224 H224 0.95
C225 C226 1.387(9)
C225 H225 0.95
C226 H226 0.95
P3 C321 1.812(6)
P3 C311 1.816(6)
P3 C20 1.853(5)
C311 C312 1.376(9)
C311 C316 1.393(9)
C312 C313 1.392(10)
C312 H312 0.95
C313 C314 1.397(13)
C313 H313 0.95
C314 C315 1.358(14)
C314 H314 0.95
C315 C316 1.365(11)
C315 H315 0.95
C316 H316 0.95
C321 C326 1.386(8)
C321 C322 1.408(9)
C322 C323 1.371(9)
C322 H322 0.95
C323 C324 1.361(10)
C323 H323 0.95
C324 C325 1.397(10)
C324 H324 0.95
C325 C326 1.378(9)
C325 H325 0.95
C326 H326 0.95
C20 P4 1.852(6)
C20 H20A 0.99
C20 H20B 0.99
P4 C411 1.814(5)
P4 C421 1.827(6)
C411 C416 1.380(9)
C411 C412 1.385(8)
C412 C413 1.391(9)
C412 H412 0.95
C413 C414 1.351(11)
C413 H413 0.95
C414 C415 1.371(11)
C414 H414 0.95
C415 C416 1.390(9)
C415 H415 0.95
C416 H416 0.95
C421 C422 1.389(8)
C421 C426 1.389(8)
C422 C423 1.386(9)
C422 H422 0.95
C423 C424 1.386(10)
C423 H423 0.95
C424 C425 1.381(9)
C424 H424 0.95
C425 C426 1.375(9)
C425 H425 0.95
C426 H426 0.95
C1 C2 1.227(8)
C2 C15 1.418(8)
N11 C16 1.350(7)
N11 C12 1.352(10)
C12 C13 1.361(10)
C12 C22 1.459(7)
C12 C22' 1.548(15)
C13 C14 1.394(9)
C13 H13 0.95
C14 C15 1.386(9)
C14 H14 0.95
C15 C16 1.386(8)
C16 H16 0.95
N21 C26 1.378(9)
N21 C22 1.39
C22 C23 1.39
C23 C24 1.396(9)
C23 H23 0.95
C24 C25 1.387(10)
C24 H24 0.95
C25 C26 1.395(10)
C25 H25 0.95
C26 H26 0.95
N21' C22' 1.378(9)
N21' C26' 1.380(9)
C22' C23' 1.396(9)
C23' C24' 1.396(9)
C23' H23' 0.95
C24' C25' 1.386(10)
C24' H24' 0.95
C25' C26' 1.387(10)
C25' H25' 0.95
C26' H26' 0.95
